data_4311656
loop_
_publ_author_name
'Santanu Banerjee'
'Thomas J. Emge'
'John G. Brennan'

_publ_contact_author_address
; 
 Department of Chemistry and Chemical Biology
 610 Taylor Road
 Rutgers, The State University of New Jersey 
 Piscataway, New Jersey  08854-8087  U.S.A. 
;
_publ_contact_author_email bren@rutchem.rutgers.edu
_publ_contact_author_name 'J. G. Brennan'
_publ_section_title
;
 Heterometallic Ln/Hg Compounds with Fluorinated Thiolate Ligands
;
_journal_name_full 'Inorganic Chemistry'
_journal_page_first 6307
_journal_page_last 6312
_journal_paper_doi 10.1021/ic049215q
_journal_volume 43
_journal_year 2004
_chemical_formula_sum 'C92 H80 Ce2 F50 Hg2 O16 S10'
_chemical_formula_weight 3393.58
_space_group_IT_number 2
_symmetry_cell_setting triclinic
_symmetry_space_group_name_Hall '-P 1'
_symmetry_space_group_name_H-M 'P -1'
_atom_sites_solution_hydrogens geom
_atom_sites_solution_primary direct
_atom_sites_solution_secondary difmap
_audit_creation_method SHELXL-97
_cell_angle_alpha 87.041(1)
_cell_angle_beta 84.001(1)
_cell_angle_gamma 63.974(1)
_cell_formula_units_Z 1
_cell_length_a 12.6701(7)
_cell_length_b 13.2133(7)
_cell_length_c 19.6719(11)
_cell_measurement_reflns_used 6497
_cell_measurement_temperature 100(2)
_cell_measurement_theta_max 30.45
_cell_measurement_theta_min 2.62
_cell_volume 2943.1(3)
_computing_cell_refinement 'Bruker SMART'
_computing_data_collection 'Bruker SMART'
_computing_data_reduction 'Bruker SAINT'
_computing_molecular_graphics 'Bruker SHELXTL'
_computing_publication_material 'Bruker SHELXTL'
_computing_structure_refinement 'SHELXL-97 (Sheldrick, 1997)'
_computing_structure_solution 'SHELXS-97 (Sheldrick, 1990)'
_diffrn_ambient_temperature 100(2)
_diffrn_measured_fraction_theta_full 0.984
_diffrn_measured_fraction_theta_max 0.984
_diffrn_measurement_device_type 'CCD area detector'
_diffrn_measurement_method 'phi and omega scans'
_diffrn_radiation_monochromator graphite
_diffrn_radiation_source 'fine-focus sealed tube'
_diffrn_radiation_type MoK\a
_diffrn_radiation_wavelength 0.71073
_diffrn_reflns_av_R_equivalents 0.0431
_diffrn_reflns_av_sigmaI/netI 0.0729
_diffrn_reflns_limit_h_max 18
_diffrn_reflns_limit_h_min -18
_diffrn_reflns_limit_k_max 18
_diffrn_reflns_limit_k_min -18
_diffrn_reflns_limit_l_max 28
_diffrn_reflns_limit_l_min -28
_diffrn_reflns_number 36176
_diffrn_reflns_theta_full 30.51
_diffrn_reflns_theta_max 30.51
_diffrn_reflns_theta_min 2.00
_diffrn_standards_decay_% 0
_diffrn_standards_interval_count 0
_diffrn_standards_number 0
_exptl_absorpt_coefficient_mu 3.674
_exptl_absorpt_correction_T_max 0.9138
_exptl_absorpt_correction_T_min 0.3955
_exptl_absorpt_correction_type multi-scan
_exptl_absorpt_process_details 'SAINT (Bruker-AXS, 2002)'
_exptl_crystal_colour colourless
_exptl_crystal_density_diffrn 1.915
_exptl_crystal_density_method 'not measured'
_exptl_crystal_description plate
_exptl_crystal_F_000 1646
_exptl_crystal_size_max 0.31
_exptl_crystal_size_mid 0.15
_exptl_crystal_size_min 0.03
_refine_diff_density_max 2.737
_refine_diff_density_min -1.713
_refine_diff_density_rms 0.162
_refine_ls_extinction_method none
_refine_ls_goodness_of_fit_ref 1.007
_refine_ls_hydrogen_treatment mixed
_refine_ls_matrix_type full
_refine_ls_number_parameters 991
_refine_ls_number_reflns 17665
_refine_ls_number_restraints 696
_refine_ls_restrained_S_all 1.012
_refine_ls_R_factor_all 0.0802
_refine_ls_R_factor_gt 0.0557
_refine_ls_shift/su_max 0.004
_refine_ls_shift/su_mean 0.000
_refine_ls_structure_factor_coef Fsqd
_refine_ls_weighting_details 'calc w=1/[\s^2^(Fo^2^)+(0.0450P)^2^+9.5000P] where P=(Fo^2^+2Fc^2^)/3'
_refine_ls_weighting_scheme calc
_refine_ls_wR_factor_gt 0.1135
_refine_ls_wR_factor_ref 0.1243
_reflns_number_gt 13158
_reflns_number_total 17665
_reflns_threshold_expression >2sigma(I)
_cod_data_source_file ic049215qsi20040616_050252_3.cif
_cod_data_source_block cehgscf2
_cod_depositor_comments
;
The following automatic conversions were performed:
'_symmetry_cell_setting' value 'Triclinic' changed to 'triclinic'
according to '/home/saulius/struct/CIF-dictionaries/cif_core.dic'
dictionary named 'cif_core.dic' version 2.4.1 from 2010-06-29.

Automatic conversion script
Id: cif_fix_enum 1527 2010-12-29 10:47:43Z saulius 
;
_cod_database_code 4311656

loop_
_symmetry_equiv_pos_as_xyz
'x, y, z'
'-x, -y, -z'

loop_
_atom_site_label
_atom_site_type_symbol
_atom_site_fract_x
_atom_site_fract_y
_atom_site_fract_z
_atom_site_U_iso_or_equiv
_atom_site_adp_type
_atom_site_occupancy
_atom_site_symmetry_multiplicity
_atom_site_calc_flag
_atom_site_refinement_flags
_atom_site_disorder_assembly
_atom_site_disorder_group
Ce1 Ce 0.37939(2) 0.74912(2) 0.154454(13) 0.01724(6) Uani 1 1 d U . .
S1 S 0.32323(12) 0.58917(11) 0.08886(7) 0.0255(3) Uani 1 1 d U . .
S2 S 0.22173(13) 0.91838(11) 0.06871(7) 0.0301(3) Uani 1 1 d U . .
C1 C 0.1777(5) 0.6156(5) 0.1167(3) 0.0310(12) Uani 1 1 d U . .
C2 C 0.1071(5) 0.6972(5) 0.1649(3) 0.0318(12) Uani 1 1 d U . .
C3 C -0.0083(6) 0.7210(6) 0.1889(3) 0.0432(16) Uani 1 1 d U . .
C4 C -0.0575(6) 0.6594(7) 0.1622(4) 0.0502(19) Uani 1 1 d U . .
C5 C 0.0039(7) 0.5802(7) 0.1152(4) 0.052(2) Uani 1 1 d U . .
C6 C 0.1207(6) 0.5565(6) 0.0928(3) 0.0410(15) Uani 1 1 d U . .
C7 C 0.1147(5) 0.8806(5) 0.0443(3) 0.0315(12) Uani 1 1 d U . .
C8 C 0.0020(6) 0.9182(6) 0.0786(3) 0.0420(15) Uani 1 1 d U . .
C9 C -0.0822(6) 0.8874(6) 0.0597(4) 0.0505(19) Uani 1 1 d U . .
C10 C -0.0571(6) 0.8200(6) 0.0042(4) 0.0491(18) Uani 1 1 d U . .
C11 C 0.0493(6) 0.7843(6) -0.0330(4) 0.0449(16) Uani 1 1 d U . .
C12 C 0.1337(5) 0.8143(5) -0.0129(3) 0.0349(13) Uani 1 1 d U . .
F1 F 0.1539(3) 0.7604(3) 0.19006(16) 0.0317(7) Uani 1 1 d U . .
F2 F -0.0686(3) 0.8015(4) 0.2339(2) 0.0600(12) Uani 1 1 d U . .
F3 F -0.1714(4) 0.6806(5) 0.1824(3) 0.0780(16) Uani 1 1 d U . .
F4 F -0.0449(4) 0.5191(5) 0.0881(3) 0.0800(16) Uani 1 1 d U . .
F5 F 0.1785(4) 0.4760(4) 0.0458(2) 0.0548(11) Uani 1 1 d U . .
F6 F -0.0256(3) 0.9831(4) 0.1344(2) 0.0541(11) Uani 1 1 d U . .
F7 F -0.1875(3) 0.9222(4) 0.0963(2) 0.0719(15) Uani 1 1 d U . .
F8 F -0.1403(4) 0.7900(4) -0.0134(3) 0.0728(15) Uani 1 1 d U . .
F9 F 0.0742(4) 0.7190(4) -0.0882(2) 0.0633(12) Uani 1 1 d U . .
F10 F 0.2367(3) 0.7780(3) -0.05233(18) 0.0409(8) Uani 1 1 d U . .
O1 O 0.3550(3) 0.6440(3) 0.26401(17) 0.0237(7) Uani 1 1 d U . .
O2 O 0.2581(4) 0.8722(3) 0.25582(19) 0.0328(9) Uani 1 1 d U . .
O3 O 0.5371(3) 0.7390(3) 0.23234(19) 0.0291(8) Uani 1 1 d U . .
O4 O 0.4314(5) 0.9184(4) 0.1514(3) 0.0505(12) Uani 1 1 d U . .
O5 O 0.5727(3) 0.5610(3) 0.1344(2) 0.0347(9) Uani 1 1 d U . .
O6 O 0.5180(3) 0.7399(3) 0.04885(18) 0.0273(8) Uani 1 1 d U . .
C13 C 0.3215(5) 0.5529(5) 0.2729(3) 0.0323(12) Uani 1 1 d U . .
H13A H 0.3733 0.4958 0.3033 0.048 Uiso 1 1 calc R . .
H13B H 0.3286 0.5193 0.2284 0.048 Uiso 1 1 calc R . .
H13C H 0.2396 0.5818 0.2930 0.048 Uiso 1 1 calc R . .
C14 C 0.3270(6) 0.7089(5) 0.3256(3) 0.0390(14) Uani 1 1 d U . .
H14A H 0.3975 0.7169 0.3365 0.047 Uiso 1 1 calc R . .
H14B H 0.3048 0.6686 0.3641 0.047 Uiso 1 1 calc R . .
C15 C 0.2307(6) 0.8195(5) 0.3178(3) 0.0394(14) Uani 1 1 d U . .
H15A H 0.2198 0.8664 0.3579 0.047 Uiso 1 1 calc R . .
H15B H 0.1567 0.8127 0.3146 0.047 Uiso 1 1 calc R . .
C16 C 0.1685(8) 0.9871(5) 0.2494(4) 0.060(2) Uani 1 1 d U . .
H16A H 0.0917 0.9869 0.2471 0.090 Uiso 1 1 calc R . .
H16B H 0.1882 1.0213 0.2076 0.090 Uiso 1 1 calc R . .
H16C H 0.1650 1.0307 0.2891 0.090 Uiso 1 1 calc R . .
C17 C 0.6170(5) 0.6390(5) 0.2650(3) 0.0353(13) Uani 1 1 d U . .
H17A H 0.6640 0.5821 0.2303 0.053 Uiso 1 1 calc R . .
H17B H 0.5720 0.6097 0.2968 0.053 Uiso 1 1 calc R . .
H17C H 0.6695 0.6568 0.2901 0.053 Uiso 1 1 calc R . .
C18 C 0.5523(7) 0.8372(6) 0.2456(4) 0.0526(19) Uani 1 1 d U . .
H18A H 0.5360 0.8527 0.2953 0.063 Uiso 1 1 calc R . .
H18B H 0.6353 0.8222 0.2324 0.063 Uiso 1 1 calc R . .
C19 C 0.4814(16) 0.9283(9) 0.2117(6) 0.143(6) Uani 1 1 d U . .
H19A H 0.5261 0.9729 0.1987 0.171 Uiso 1 1 calc R . .
H19B H 0.4148 0.9743 0.2448 0.171 Uiso 1 1 calc R . .
C20 C 0.4406(9) 0.9879(7) 0.0981(4) 0.065(2) Uani 1 1 d U . .
H20A H 0.4004 1.0665 0.1130 0.098 Uiso 1 1 calc R . .
H20B H 0.4039 0.9782 0.0590 0.098 Uiso 1 1 calc R . .
H20C H 0.5240 0.9680 0.0847 0.098 Uiso 1 1 calc R . .
C21 C 0.5926(6) 0.4482(5) 0.1499(4) 0.0428(15) Uani 1 1 d U . .
H21A H 0.5792 0.4149 0.1103 0.064 Uiso 1 1 calc R . .
H21B H 0.5383 0.4474 0.1891 0.064 Uiso 1 1 calc R . .
H21C H 0.6741 0.4044 0.1612 0.064 Uiso 1 1 calc R . .
C22 C 0.6616(5) 0.5581(6) 0.0798(3) 0.0388(14) Uani 1 1 d U . .
H22A H 0.6552 0.5220 0.0385 0.047 Uiso 1 1 calc R . .
H22B H 0.7418 0.5152 0.0946 0.047 Uiso 1 1 calc R . .
C23 C 0.6372(5) 0.6808(5) 0.0645(3) 0.0389(14) Uani 1 1 d U . .
H23A H 0.6500 0.7147 0.1047 0.047 Uiso 1 1 calc R . .
H23B H 0.6910 0.6847 0.0253 0.047 Uiso 1 1 calc R . .
C24 C 0.5025(5) 0.7372(5) -0.0228(3) 0.0344(13) Uani 1 1 d U . .
H24A H 0.5559 0.7620 -0.0505 0.052 Uiso 1 1 calc R . .
H24B H 0.4208 0.7876 -0.0310 0.052 Uiso 1 1 calc R . .
H24C H 0.5204 0.6602 -0.0355 0.052 Uiso 1 1 calc R . .
S3 S 0.44415(10) 0.53921(9) 0.59119(6) 0.0199(2) Uani 1 1 d DU . .
C25 C 0.3152(4) 0.6682(4) 0.5978(2) 0.0196(9) Uani 1 1 d U . .
C26 C 0.2605(5) 0.7302(5) 0.5417(3) 0.0352(13) Uani 1 1 d U . .
C27 C 0.1624(5) 0.8327(5) 0.5481(3) 0.0329(12) Uani 1 1 d U . .
C28 C 0.1145(5) 0.8761(4) 0.6107(3) 0.0305(12) Uani 1 1 d U . .
C29 C 0.1662(5) 0.8186(5) 0.6676(3) 0.0355(13) Uani 1 1 d U . .
C30 C 0.2649(5) 0.7157(4) 0.6601(3) 0.0284(11) Uani 1 1 d U . .
F11 F 0.3034(4) 0.6888(4) 0.47873(18) 0.0740(16) Uani 1 1 d U . .
F12 F 0.1146(4) 0.8892(4) 0.49203(19) 0.0663(14) Uani 1 1 d U . .
F13 F 0.0185(3) 0.9760(3) 0.61787(19) 0.0453(9) Uani 1 1 d U . .
F14 F 0.1217(4) 0.8619(4) 0.7303(2) 0.0738(16) Uani 1 1 d U . .
F15 F 0.3119(4) 0.6622(3) 0.71778(17) 0.0566(12) Uani 1 1 d U . .
Hg1A Hg 0.40473(11) 0.42260(10) 0.49775(7) 0.02864(19) Uani 0.50 1 d PDU . 1
S4A S 0.4641(3) 0.23626(19) 0.55227(15) 0.0288(4) Uani 0.50 1 d PDU A 1
C31A C 0.3768(10) 0.1838(8) 0.5173(6) 0.027(2) Uani 0.50 1 d PU A 1
C32A C 0.3064(10) 0.1449(8) 0.5579(6) 0.027(2) Uani 0.50 1 d PU A 1
C33A C 0.2401(10) 0.0974(9) 0.5334(7) 0.038(3) Uani 0.50 1 d PU A 1
C34A C 0.2459(12) 0.0852(10) 0.4630(8) 0.043(3) Uani 0.50 1 d PU A 1
C35A C 0.3154(12) 0.1209(11) 0.4204(7) 0.043(3) Uani 0.50 1 d PU A 1
C36A C 0.3789(11) 0.1695(10) 0.4467(6) 0.037(3) Uani 0.50 1 d PU A 1
F16A F 0.2975(8) 0.1547(8) 0.6266(4) 0.045(2) Uani 0.50 1 d PU A 1
F17A F 0.1715(8) 0.0645(7) 0.5758(5) 0.058(2) Uani 0.50 1 d PU A 1
F18A F 0.1791(7) 0.0417(7) 0.4388(5) 0.061(2) Uani 0.50 1 d PU A 1
F19A F 0.3199(10) 0.1085(9) 0.3531(5) 0.074(3) Uani 0.50 1 d PU A 1
F20A F 0.4470(9) 0.1995(9) 0.4036(4) 0.059(2) Uani 0.50 1 d PU A 1
S5A S 0.2072(2) 0.5293(3) 0.45830(16) 0.0344(5) Uani 0.50 1 d PDU B 1
C37A C 0.1342(9) 0.4592(10) 0.5072(6) 0.029(2) Uani 0.50 1 d PU B 1
C38A C 0.1153(11) 0.4658(11) 0.5783(6) 0.033(2) Uani 0.50 1 d PU B 1
C39A C 0.0542(12) 0.4148(12) 0.6154(7) 0.044(3) Uani 0.50 1 d PU B 1
C40A C 0.0092(11) 0.3564(11) 0.5837(9) 0.048(4) Uani 0.50 1 d PU B 1
C41A C 0.0254(10) 0.3451(10) 0.5141(9) 0.047(4) Uani 0.50 1 d PU B 1
C42A C 0.0877(9) 0.3963(10) 0.4758(7) 0.033(2) Uani 0.50 1 d PU B 1
F21A F 0.1567(8) 0.5258(8) 0.6110(4) 0.051(2) Uani 0.50 1 d PU B 1
F22A F 0.0337(11) 0.4267(11) 0.6828(6) 0.084(4) Uani 0.50 1 d PU B 1
F23A F -0.0524(8) 0.3061(9) 0.6196(7) 0.080(4) Uani 0.50 1 d PU B 1
F24A F -0.0165(8) 0.2869(8) 0.4810(7) 0.083(3) Uani 0.50 1 d PU B 1
F25A F 0.1026(7) 0.3871(8) 0.4080(4) 0.057(2) Uani 0.50 1 d PU B 1
Hg1B Hg 0.42585(11) 0.40167(10) 0.50412(7) 0.02864(19) Uani 0.50 1 d PDU . 2
S4B S 0.5305(3) 0.20981(18) 0.55198(15) 0.0288(4) Uani 0.50 1 d PDU C 2
C31B C 0.4635(9) 0.1424(7) 0.5099(5) 0.0206(19) Uani 0.50 1 d PU C 2
C32B C 0.3907(11) 0.0977(9) 0.5451(6) 0.029(2) Uani 0.50 1 d PU C 2
C33B C 0.3375(11) 0.0459(9) 0.5121(7) 0.034(3) Uani 0.50 1 d PU C 2
C34B C 0.3500(10) 0.0389(9) 0.4419(6) 0.030(2) Uani 0.50 1 d PU C 2
C35B C 0.4244(10) 0.0779(9) 0.4062(6) 0.031(2) Uani 0.50 1 d PU C 2
C36B C 0.4771(9) 0.1305(8) 0.4401(6) 0.025(2) Uani 0.50 1 d PU C 2
F16B F 0.3724(9) 0.1051(8) 0.6138(4) 0.0445(19) Uani 0.50 1 d PU C 2
F17B F 0.2662(8) 0.0068(7) 0.5489(4) 0.053(2) Uani 0.50 1 d PU C 2
F18B F 0.2953(7) -0.0074(6) 0.4098(4) 0.051(2) Uani 0.50 1 d PU C 2
F19B F 0.4406(8) 0.0702(6) 0.3371(4) 0.049(2) Uani 0.50 1 d PU C 2
F20B F 0.5473(6) 0.1675(6) 0.4013(4) 0.0380(16) Uani 0.50 1 d PU C 2
S5B S 0.2613(2) 0.4346(3) 0.43674(15) 0.0344(5) Uani 0.50 1 d PDU D 2
C37B C 0.1846(9) 0.3717(9) 0.4888(6) 0.026(2) Uani 0.50 1 d PU D 2
C38B C 0.1597(10) 0.3876(11) 0.5575(6) 0.034(3) Uani 0.50 1 d PU D 2
C39B C 0.0961(12) 0.3373(13) 0.5979(7) 0.045(3) Uani 0.50 1 d PU D 2
C40B C 0.0576(12) 0.2715(13) 0.5671(9) 0.053(4) Uani 0.50 1 d PU D 2
C41B C 0.0803(12) 0.2541(11) 0.4981(9) 0.046(3) Uani 0.50 1 d PU D 2
C42B C 0.1418(11) 0.3040(10) 0.4579(7) 0.037(3) Uani 0.50 1 d PU D 2
F21B F 0.1930(7) 0.4542(8) 0.5909(4) 0.0423(17) Uani 0.50 1 d PU D 2
F22B F 0.0736(9) 0.3575(11) 0.6663(6) 0.073(4) Uani 0.50 1 d PU D 2
F23B F -0.0023(9) 0.2212(10) 0.6044(6) 0.084(4) Uani 0.50 1 d PU D 2
F24B F 0.0432(8) 0.1881(8) 0.4671(6) 0.080(3) Uani 0.50 1 d PU D 2
F25B F 0.1618(6) 0.2862(7) 0.3914(4) 0.0441(17) Uani 0.50 1 d PU D 2
O7 O 0.5110(7) 0.1784(7) 0.1894(4) 0.118(3) Uani 1 1 d U . .
O8A O 0.2643(13) 0.2889(12) 0.1675(7) 0.076(4) Uani 0.50 1 d PU . .
O8B O 0.2857(15) 0.2186(11) 0.1976(8) 0.089(5) Uani 0.50 1 d PU . .
C43 C 0.6319(10) 0.1377(9) 0.1991(6) 0.089(3) Uani 1 1 d U . .
H43A H 0.6454 0.1972 0.2187 0.134 Uiso 1 1 calc R . .
H43B H 0.6790 0.1149 0.1549 0.134 Uiso 1 1 calc R . .
H43C H 0.6552 0.0727 0.2302 0.134 Uiso 1 1 calc R . .
C44 C 0.4377(10) 0.2531(8) 0.2297(5) 0.082(3) Uani 1 1 d U . .
H44A H 0.4536 0.3202 0.2233 0.098 Uiso 1 1 calc R . .
H44B H 0.4549 0.2253 0.2768 0.098 Uiso 1 1 calc R . .
C45 C 0.3128(9) 0.2906(7) 0.2256(5) 0.071(3) Uani 1 1 d U . .
H45A H 0.2880 0.2460 0.2600 0.085 Uiso 1 1 calc R . .
H45B H 0.2734 0.3694 0.2416 0.085 Uiso 1 1 calc R . .
C46 C 0.1566(13) 0.2854(13) 0.1810(9) 0.142(6) Uani 1 1 d U . .
H46A H 0.1692 0.2097 0.1968 0.214 Uiso 1 1 calc R . .
H46B H 0.1156 0.3038 0.1393 0.214 Uiso 1 1 calc R . .
H46C H 0.1086 0.3402 0.2166 0.214 Uiso 1 1 calc R . .

loop_
_atom_site_aniso_label
_atom_site_aniso_U_11
_atom_site_aniso_U_22
_atom_site_aniso_U_33
_atom_site_aniso_U_23
_atom_site_aniso_U_13
_atom_site_aniso_U_12
Ce1 0.02248(13) 0.01684(12) 0.01439(12) -0.00066(9) -0.00284(9) -0.01010(10)
S1 0.0301(6) 0.0251(6) 0.0274(6) 0.0002(5) -0.0092(5) -0.0163(5)
S2 0.0356(7) 0.0243(6) 0.0289(7) 0.0073(5) -0.0096(6) -0.0109(5)
C1 0.033(3) 0.036(3) 0.035(3) 0.020(2) -0.016(2) -0.024(2)
C2 0.029(3) 0.038(3) 0.031(3) 0.015(2) -0.009(2) -0.018(2)
C3 0.036(3) 0.056(4) 0.041(4) 0.023(3) -0.014(3) -0.023(3)
C4 0.035(3) 0.077(5) 0.051(4) 0.031(4) -0.014(3) -0.036(4)
C5 0.053(4) 0.075(5) 0.061(5) 0.033(4) -0.033(4) -0.054(4)
C6 0.053(4) 0.048(4) 0.039(3) 0.009(3) -0.014(3) -0.037(3)
C7 0.031(3) 0.026(3) 0.033(3) 0.014(2) -0.011(2) -0.008(2)
C8 0.037(3) 0.043(3) 0.033(3) 0.018(3) -0.007(3) -0.006(3)
C9 0.029(3) 0.056(4) 0.057(4) 0.032(4) -0.010(3) -0.012(3)
C10 0.043(4) 0.049(4) 0.064(5) 0.032(4) -0.029(3) -0.026(3)
C11 0.041(4) 0.041(3) 0.057(4) 0.017(3) -0.025(3) -0.018(3)
C12 0.034(3) 0.034(3) 0.036(3) 0.010(2) -0.012(2) -0.013(2)
F1 0.0270(16) 0.0381(17) 0.0276(16) 0.0032(14) -0.0038(13) -0.0122(14)
F2 0.037(2) 0.072(3) 0.057(3) 0.012(2) 0.0094(19) -0.015(2)
F3 0.042(2) 0.119(4) 0.091(4) 0.045(3) -0.016(2) -0.054(3)
F4 0.082(3) 0.109(4) 0.098(4) 0.030(3) -0.040(3) -0.082(3)
F5 0.069(3) 0.066(3) 0.057(3) -0.003(2) -0.017(2) -0.052(2)
F6 0.037(2) 0.061(3) 0.039(2) 0.0076(19) -0.0008(17) 0.0002(18)
F7 0.0254(19) 0.097(4) 0.075(3) 0.040(3) -0.008(2) -0.014(2)
F8 0.054(3) 0.073(3) 0.110(4) 0.040(3) -0.042(3) -0.042(2)
F9 0.071(3) 0.052(2) 0.076(3) -0.003(2) -0.037(2) -0.028(2)
F10 0.042(2) 0.043(2) 0.0355(19) -0.0046(16) -0.0077(16) -0.0161(16)
O1 0.0329(19) 0.0297(18) 0.0141(16) -0.0008(14) -0.0027(14) -0.0186(16)
O2 0.041(2) 0.0247(18) 0.0241(19) -0.0056(15) 0.0006(16) -0.0071(17)
O3 0.034(2) 0.033(2) 0.0271(19) -0.0030(16) -0.0070(16) -0.0194(17)
O4 0.072(3) 0.028(2) 0.064(3) 0.005(2) -0.014(3) -0.033(2)
O5 0.0254(19) 0.0257(19) 0.054(3) -0.0037(18) -0.0037(18) -0.0115(16)
O6 0.0308(19) 0.035(2) 0.0209(18) -0.0018(15) -0.0012(14) -0.0191(16)
C13 0.047(3) 0.030(3) 0.027(3) 0.008(2) -0.012(2) -0.022(3)
C14 0.057(4) 0.036(3) 0.026(3) -0.002(2) -0.001(3) -0.022(3)
C15 0.051(4) 0.043(3) 0.020(3) -0.005(2) 0.002(2) -0.017(3)
C16 0.084(6) 0.028(3) 0.039(4) -0.006(3) 0.007(4) 0.001(3)
C17 0.034(3) 0.042(3) 0.033(3) 0.001(3) -0.006(2) -0.018(3)
C18 0.059(4) 0.042(4) 0.074(5) -0.003(3) -0.036(4) -0.031(3)
C19 0.293(17) 0.085(7) 0.123(9) 0.042(6) -0.136(11) -0.128(10)
C20 0.106(7) 0.053(4) 0.059(5) 0.019(4) -0.017(5) -0.055(5)
C21 0.042(4) 0.033(3) 0.048(4) -0.002(3) -0.008(3) -0.010(3)
C22 0.030(3) 0.050(4) 0.035(3) -0.008(3) -0.003(2) -0.015(3)
C23 0.035(3) 0.045(3) 0.041(3) -0.005(3) -0.002(3) -0.022(3)
C24 0.035(3) 0.042(3) 0.022(3) 0.002(2) -0.002(2) -0.014(3)
S3 0.0207(5) 0.0157(5) 0.0230(6) 0.0020(4) -0.0048(4) -0.0072(4)
C25 0.022(2) 0.017(2) 0.021(2) 0.0001(17) -0.0044(18) -0.0083(18)
C26 0.038(3) 0.030(3) 0.021(3) -0.001(2) -0.008(2) 0.002(2)
C27 0.034(3) 0.030(3) 0.022(3) 0.007(2) -0.008(2) -0.003(2)
C28 0.022(2) 0.020(2) 0.038(3) 0.003(2) -0.002(2) 0.001(2)
C29 0.036(3) 0.032(3) 0.021(3) -0.004(2) 0.004(2) 0.000(2)
C30 0.034(3) 0.023(2) 0.018(2) 0.0027(19) -0.004(2) -0.004(2)
F11 0.080(3) 0.061(3) 0.0184(18) -0.0034(18) -0.0119(19) 0.028(2)
F12 0.064(3) 0.054(2) 0.033(2) 0.0108(18) -0.0183(19) 0.020(2)
F13 0.0359(19) 0.0298(17) 0.047(2) 0.0004(16) -0.0014(16) 0.0064(15)
F14 0.076(3) 0.055(3) 0.029(2) -0.0084(19) 0.006(2) 0.026(2)
F15 0.068(3) 0.045(2) 0.0176(17) 0.0049(15) -0.0075(17) 0.0108(19)
Hg1A 0.0170(4) 0.0124(4) 0.0586(3) -0.0039(3) -0.0011(2) -0.0083(4)
S4A 0.0352(12) 0.0210(10) 0.0411(10) 0.0016(8) -0.0158(12) -0.0198(11)
C31A 0.030(6) 0.017(4) 0.045(6) 0.000(4) -0.015(5) -0.019(4)
C32A 0.033(6) 0.014(4) 0.038(6) 0.005(4) -0.014(5) -0.014(4)
C33A 0.027(6) 0.025(5) 0.067(9) 0.011(5) -0.008(5) -0.017(5)
C34A 0.042(7) 0.026(5) 0.065(9) -0.008(6) -0.018(6) -0.015(5)
C35A 0.046(7) 0.037(7) 0.054(8) -0.009(6) -0.019(6) -0.021(6)
C36A 0.043(7) 0.038(6) 0.038(6) -0.011(5) -0.004(5) -0.025(5)
F16A 0.047(5) 0.054(5) 0.049(5) 0.015(4) -0.014(4) -0.036(4)
F17A 0.055(5) 0.049(5) 0.089(7) 0.017(5) -0.015(5) -0.041(4)
F18A 0.050(5) 0.045(4) 0.104(7) -0.022(4) -0.023(5) -0.030(4)
F19A 0.091(7) 0.100(7) 0.054(5) -0.035(5) -0.010(5) -0.058(6)
F20A 0.076(6) 0.085(7) 0.039(5) -0.016(5) 0.002(4) -0.057(5)
S5A 0.0261(10) 0.0463(11) 0.0388(11) 0.0196(10) -0.0088(8) -0.0240(9)
C37A 0.018(5) 0.036(6) 0.036(6) 0.012(5) -0.007(4) -0.015(4)
C38A 0.034(6) 0.038(6) 0.035(6) 0.004(5) 0.000(5) -0.025(6)
C39A 0.036(7) 0.039(7) 0.047(8) 0.007(6) 0.013(6) -0.011(6)
C40A 0.021(6) 0.030(6) 0.085(11) 0.017(7) 0.012(6) -0.010(5)
C41A 0.024(6) 0.032(6) 0.096(11) -0.003(7) -0.021(6) -0.019(5)
C42A 0.020(5) 0.030(5) 0.045(7) 0.001(5) -0.009(5) -0.007(4)
F21A 0.069(6) 0.048(5) 0.046(5) -0.004(4) -0.020(4) -0.030(4)
F22A 0.084(8) 0.079(8) 0.049(6) 0.027(6) 0.012(5) -0.007(6)
F23A 0.033(4) 0.055(5) 0.146(10) 0.048(6) 0.005(5) -0.022(4)
F24A 0.051(5) 0.049(5) 0.166(11) -0.004(6) -0.044(6) -0.032(4)
F25A 0.048(5) 0.064(5) 0.053(5) -0.021(4) -0.015(4) -0.015(4)
Hg1B 0.0170(4) 0.0124(4) 0.0586(3) -0.0039(3) -0.0011(2) -0.0083(4)
S4B 0.0352(12) 0.0210(10) 0.0411(10) 0.0016(8) -0.0158(12) -0.0198(11)
C31B 0.029(5) 0.010(4) 0.026(5) -0.002(3) -0.007(4) -0.011(4)
C32B 0.033(6) 0.028(5) 0.031(6) 0.003(4) -0.011(5) -0.017(5)
C33B 0.045(7) 0.025(5) 0.053(7) 0.009(5) -0.014(5) -0.032(5)
C34B 0.038(6) 0.024(5) 0.037(6) -0.005(4) -0.016(5) -0.018(5)
C35B 0.035(6) 0.023(5) 0.036(6) -0.008(4) -0.012(5) -0.011(4)
C36B 0.027(5) 0.018(4) 0.031(6) -0.005(4) -0.001(4) -0.011(4)
F16B 0.068(6) 0.055(5) 0.033(4) 0.006(4) -0.011(4) -0.047(5)
F17B 0.071(6) 0.060(5) 0.059(5) 0.010(4) -0.013(4) -0.056(5)
F18B 0.062(5) 0.042(4) 0.069(5) -0.007(4) -0.032(4) -0.034(4)
F19B 0.071(5) 0.046(4) 0.029(4) -0.015(3) -0.012(4) -0.023(4)
F20B 0.039(4) 0.040(4) 0.039(4) -0.006(3) 0.007(3) -0.022(3)
S5B 0.0261(10) 0.0463(11) 0.0388(11) 0.0196(10) -0.0088(8) -0.0240(9)
C37B 0.022(5) 0.033(5) 0.031(5) 0.019(5) -0.009(4) -0.018(4)
C38B 0.026(5) 0.046(7) 0.029(6) 0.015(5) -0.009(4) -0.017(5)
C39B 0.032(7) 0.054(8) 0.036(7) 0.019(6) 0.002(5) -0.010(6)
C40B 0.034(7) 0.051(8) 0.070(10) 0.027(8) 0.004(7) -0.019(6)
C41B 0.037(7) 0.032(6) 0.080(10) 0.004(6) -0.010(7) -0.024(5)
C42B 0.033(6) 0.038(6) 0.048(7) 0.017(6) -0.011(5) -0.022(5)
F21B 0.043(5) 0.055(5) 0.031(4) -0.002(4) -0.002(3) -0.022(4)
F22B 0.055(6) 0.089(8) 0.048(6) 0.038(6) 0.011(5) -0.014(6)
F23B 0.060(6) 0.070(7) 0.125(9) 0.043(7) 0.012(6) -0.040(5)
F24B 0.059(6) 0.056(6) 0.152(10) 0.007(6) -0.022(6) -0.049(5)
F25B 0.042(4) 0.049(4) 0.050(5) -0.003(4) -0.010(3) -0.027(4)
O7 0.099(6) 0.132(7) 0.083(5) -0.064(5) -0.019(4) -0.005(5)
O8A 0.089(9) 0.077(9) 0.072(8) 0.010(7) -0.026(7) -0.043(7)
O8B 0.142(13) 0.059(7) 0.089(10) 0.024(7) -0.050(9) -0.060(8)
C43 0.101(8) 0.085(7) 0.091(8) -0.015(6) -0.001(6) -0.050(6)
C44 0.115(8) 0.080(6) 0.076(6) -0.031(5) 0.008(6) -0.067(6)
C45 0.089(7) 0.036(4) 0.090(7) -0.008(4) -0.013(5) -0.027(4)
C46 0.129(11) 0.136(12) 0.202(16) 0.030(11) -0.049(11) -0.091(10)

loop_
_atom_type_symbol
_atom_type_description
_atom_type_scat_dispersion_real
_atom_type_scat_dispersion_imag
_atom_type_scat_source
C C 0.0033 0.0016 'International Tables Vol C Tables 4.2.6.8 and 6.1.1.4'
H H 0.0000 0.0000 'International Tables Vol C Tables 4.2.6.8 and 6.1.1.4'
O O 0.0106 0.0060 'International Tables Vol C Tables 4.2.6.8 and 6.1.1.4'
F F 0.0171 0.0103 'International Tables Vol C Tables 4.2.6.8 and 6.1.1.4'
S S 0.1246 0.1234 'International Tables Vol C Tables 4.2.6.8 and 6.1.1.4'
Ce Ce -0.2486 2.6331 'International Tables Vol C Tables 4.2.6.8 and 6.1.1.4'
Hg Hg -2.3894 9.2266 'International Tables Vol C Tables 4.2.6.8 and 6.1.1.4'

loop_
_geom_angle_atom_site_label_1
_geom_angle_atom_site_label_2
_geom_angle_atom_site_label_3
_geom_angle
_geom_angle_site_symmetry_1
_geom_angle_site_symmetry_3
_geom_angle_publ_flag
O2 Ce1 O6 143.14(12) . . ?
O2 Ce1 O1 64.09(12) . . ?
O6 Ce1 O1 144.20(12) . . ?
O2 Ce1 O4 73.80(15) . . ?
O6 Ce1 O4 69.56(14) . . ?
O1 Ce1 O4 124.20(14) . . ?
O2 Ce1 O3 76.27(13) . . ?
O6 Ce1 O3 90.12(12) . . ?
O1 Ce1 O3 73.05(11) . . ?
O4 Ce1 O3 62.37(14) . . ?
O2 Ce1 O5 136.95(13) . . ?
O6 Ce1 O5 62.95(13) . . ?
O1 Ce1 O5 81.43(12) . . ?
O4 Ce1 O5 109.94(14) . . ?
O3 Ce1 O5 69.27(12) . . ?
O2 Ce1 F1 62.93(12) . . ?
O6 Ce1 F1 140.14(10) . . ?
O1 Ce1 F1 63.61(10) . . ?
O4 Ce1 F1 125.29(13) . . ?
O3 Ce1 F1 129.72(11) . . ?
O5 Ce1 F1 124.37(11) . . ?
O2 Ce1 S2 87.23(9) . . ?
O6 Ce1 S2 78.56(9) . . ?
O1 Ce1 S2 135.26(9) . . ?
O4 Ce1 S2 73.04(11) . . ?
O3 Ce1 S2 135.12(9) . . ?
O5 Ce1 S2 135.62(10) . . ?
F1 Ce1 S2 73.05(7) . . ?
O2 Ce1 S1 125.25(10) . . ?
O6 Ce1 S1 88.07(9) . . ?
O1 Ce1 S1 83.59(8) . . ?
O4 Ce1 S1 152.21(12) . . ?
O3 Ce1 S1 136.51(9) . . ?
O5 Ce1 S1 71.38(9) . . ?
F1 Ce1 S1 63.32(7) . . ?
S2 Ce1 S1 86.87(4) . . ?
C1 S1 Ce1 108.3(2) . . ?
C7 S2 Ce1 111.41(17) . . ?
C2 C1 C6 113.2(5) . . ?
C2 C1 S1 123.6(4) . . ?
C6 C1 S1 123.2(5) . . ?
F1 C2 C3 116.6(6) . . ?
F1 C2 C1 117.5(5) . . ?
C3 C2 C1 125.8(6) . . ?
F2 C3 C4 121.8(6) . . ?
F2 C3 C2 121.2(6) . . ?
C4 C3 C2 116.9(7) . . ?
C5 C4 F3 119.2(7) . . ?
C5 C4 C3 121.0(6) . . ?
F3 C4 C3 119.8(8) . . ?
C4 C5 F4 121.2(7) . . ?
C4 C5 C6 120.9(6) . . ?
F4 C5 C6 117.9(8) . . ?
F5 C6 C1 119.3(6) . . ?
F5 C6 C5 118.5(6) . . ?
C1 C6 C5 122.1(7) . . ?
C8 C7 C12 114.6(6) . . ?
C8 C7 S2 122.8(5) . . ?
C12 C7 S2 122.5(5) . . ?
F6 C8 C9 117.7(6) . . ?
F6 C8 C7 119.4(6) . . ?
C9 C8 C7 122.8(7) . . ?
F7 C9 C10 120.0(7) . . ?
F7 C9 C8 120.3(8) . . ?
C10 C9 C8 119.7(6) . . ?
C11 C10 F8 120.6(8) . . ?
C11 C10 C9 120.4(6) . . ?
F8 C10 C9 119.0(7) . . ?
F9 C11 C10 120.7(6) . . ?
F9 C11 C12 119.9(6) . . ?
C10 C11 C12 119.3(7) . . ?
F10 C12 C11 116.7(6) . . ?
F10 C12 C7 120.2(5) . . ?
C11 C12 C7 123.1(6) . . ?
C2 F1 Ce1 127.2(3) . . ?
C13 O1 C14 111.8(4) . . ?
C13 O1 Ce1 129.6(3) . . ?
C14 O1 Ce1 114.3(3) . . ?
C16 O2 C15 110.5(5) . . ?
C16 O2 Ce1 123.8(4) . . ?
C15 O2 Ce1 119.3(3) . . ?
C18 O3 C17 113.6(4) . . ?
C18 O3 Ce1 121.2(3) . . ?
C17 O3 Ce1 125.2(3) . . ?
C20 O4 C19 113.4(7) . . ?
C20 O4 Ce1 131.4(5) . . ?
C19 O4 Ce1 114.0(5) . . ?
C21 O5 C22 107.9(5) . . ?
C21 O5 Ce1 129.8(4) . . ?
C22 O5 Ce1 118.4(3) . . ?
C23 O6 C24 113.8(4) . . ?
C23 O6 Ce1 109.9(3) . . ?
C24 O6 Ce1 129.9(3) . . ?
O1 C14 C15 110.9(5) . . ?
C14 C15 O2 108.9(5) . . ?
C19 C18 O3 112.6(6) . . ?
C18 C19 O4 121.4(8) . . ?
O5 C22 C23 106.3(5) . . ?
O6 C23 C22 107.8(5) . . ?
C25 S3 Hg1A 105.48(16) . 2_666 ?
C25 S3 Hg1B 110.98(16) . . ?
Hg1A S3 Hg1B 91.00(6) 2_666 . ?
C25 S3 Hg1A 104.45(16) . . ?
Hg1A S3 Hg1A 90.86(5) 2_666 . ?
Hg1B S3 Hg1A 6.86(5) . . ?
C25 S3 Hg1B 99.10(16) . 2_666 ?
Hg1A S3 Hg1B 6.86(5) 2_666 2_666 ?
Hg1B S3 Hg1B 91.01(5) . 2_666 ?
Hg1A S3 Hg1B 90.06(6) . 2_666 ?
C30 C25 C26 115.4(4) . . ?
C30 C25 S3 120.8(4) . . ?
C26 C25 S3 123.8(4) . . ?
F11 C26 C27 118.1(5) . . ?
F11 C26 C25 119.1(5) . . ?
C27 C26 C25 122.8(5) . . ?
F12 C27 C28 120.1(5) . . ?
F12 C27 C26 119.9(5) . . ?
C28 C27 C26 120.0(5) . . ?
F13 C28 C27 120.9(5) . . ?
F13 C28 C29 119.7(5) . . ?
C27 C28 C29 119.4(5) . . ?
F14 C29 C28 120.3(5) . . ?
F14 C29 C30 120.1(5) . . ?
C28 C29 C30 119.6(5) . . ?
F15 C30 C25 119.9(4) . . ?
F15 C30 C29 117.3(5) . . ?
C25 C30 C29 122.8(5) . . ?
S4A Hg1A S5A 121.75(11) . . ?
S4A Hg1A S3 119.90(9) . 2_666 ?
S5A Hg1A S3 107.27(8) . 2_666 ?
S4A Hg1A S3 102.50(8) . . ?
S5A Hg1A S3 110.78(10) . . ?
S3 Hg1A S3 89.13(5) 2_666 . ?
C31A S4A Hg1A 103.1(4) . . ?
C32A C31A C36A 114.5(9) . . ?
C32A C31A S4A 121.9(9) . . ?
C36A C31A S4A 123.4(9) . . ?
F16A C32A C33A 115.8(11) . . ?
F16A C32A C31A 119.5(9) . . ?
C33A C32A C31A 124.6(11) . . ?
F17A C33A C32A 121.2(13) . . ?
F17A C33A C34A 120.5(11) . . ?
C32A C33A C34A 118.3(11) . . ?
F18A C34A C35A 121.9(13) . . ?
F18A C34A C33A 118.4(13) . . ?
C35A C34A C33A 119.6(11) . . ?
F19A C35A C34A 118.9(11) . . ?
F19A C35A C36A 120.8(13) . . ?
C34A C35A C36A 120.3(13) . . ?
F20A C36A C35A 117.9(12) . . ?
F20A C36A C31A 119.4(10) . . ?
C35A C36A C31A 122.6(12) . . ?
C37A S5A Hg1A 98.5(4) . . ?
C38A C37A C42A 116.2(10) . . ?
C38A C37A S5A 122.5(9) . . ?
C42A C37A S5A 121.3(9) . . ?
F21A C38A C39A 119.2(12) . . ?
F21A C38A C37A 118.8(10) . . ?
C39A C38A C37A 122.0(12) . . ?
F22A C39A C40A 119.0(13) . . ?
F22A C39A C38A 120.4(15) . . ?
C40A C39A C38A 120.5(14) . . ?
C39A C40A F23A 121.3(15) . . ?
C39A C40A C41A 120.9(11) . . ?
F23A C40A C41A 117.9(14) . . ?
F24A C41A C40A 122.6(13) . . ?
F24A C41A C42A 118.2(15) . . ?
C40A C41A C42A 119.2(11) . . ?
F25A C42A C41A 119.7(11) . . ?
F25A C42A C37A 119.0(11) . . ?
C41A C42A C37A 121.3(12) . . ?
S5B Hg1B S4B 116.79(10) . . ?
S5B Hg1B S3 128.66(10) . . ?
S4B Hg1B S3 105.53(8) . . ?
S5B Hg1B S3 98.08(8) . 2_666 ?
S4B Hg1B S3 114.53(9) . 2_666 ?
S3 Hg1B S3 88.99(5) . 2_666 ?
C31B S4B Hg1B 98.5(3) . . ?
C36B C31B C32B 114.9(9) . . ?
C36B C31B S4B 122.6(8) . . ?
C32B C31B S4B 122.5(8) . . ?
F16B C32B C33B 118.3(10) . . ?
F16B C32B C31B 119.2(9) . . ?
C33B C32B C31B 122.5(11) . . ?
F17B C33B C32B 119.5(11) . . ?
F17B C33B C34B 119.5(9) . . ?
C32B C33B C34B 120.9(10) . . ?
F18B C34B C33B 121.0(11) . . ?
F18B C34B C35B 121.1(11) . . ?
C33B C34B C35B 117.9(9) . . ?
F19B C35B C34B 119.4(9) . . ?
F19B C35B C36B 120.0(11) . . ?
C34B C35B C36B 120.5(11) . . ?
F20B C36B C31B 120.2(9) . . ?
F20B C36B C35B 116.7(10) . . ?
C31B C36B C35B 123.1(10) . . ?
C37B S5B Hg1B 101.7(3) . . ?
C38B C37B C42B 117.4(10) . . ?
C38B C37B S5B 123.6(9) . . ?
C42B C37B S5B 119.0(9) . . ?
F21B C38B C37B 121.5(10) . . ?
F21B C38B C39B 116.2(12) . . ?
C37B C38B C39B 122.3(13) . . ?
C40B C39B F22B 121.7(13) . . ?
C40B C39B C38B 119.1(13) . . ?
F22B C39B C38B 119.1(15) . . ?
F23B C40B C39B 120.6(15) . . ?
F23B C40B C41B 119.1(16) . . ?
C39B C40B C41B 120.3(12) . . ?
F24B C41B C40B 120.8(13) . . ?
F24B C41B C42B 118.3(14) . . ?
C40B C41B C42B 120.9(13) . . ?
F25B C42B C41B 119.5(12) . . ?
F25B C42B C37B 120.5(10) . . ?
C41B C42B C37B 120.0(12) . . ?
C44 O7 C43 117.6(8) . . ?
O8B O8A C45 64.7(11) . . ?
O8B O8A C46 78.2(14) . . ?
C45 O8A C46 112.2(13) . . ?
O7 C44 C45 119.6(8) . . ?
O8A C45 C44 124.1(11) . . ?

loop_
_geom_bond_atom_site_label_1
_geom_bond_atom_site_label_2
_geom_bond_distance
_geom_bond_site_symmetry_2
_geom_bond_publ_flag
Ce1 O2 2.546(4) . ?
Ce1 O6 2.548(4) . ?
Ce1 O1 2.568(3) . ?
Ce1 O4 2.591(4) . ?
Ce1 O3 2.597(4) . ?
Ce1 O5 2.625(4) . ?
Ce1 F1 2.810(3) . ?
Ce1 S2 2.8690(13) . ?
Ce1 S1 2.9036(12) . ?
S1 C1 1.751(6) . ?
S2 C7 1.754(6) . ?
C1 C2 1.394(9) . ?
C1 C6 1.398(8) . ?
C2 F1 1.354(7) . ?
C2 C3 1.388(8) . ?
C3 F2 1.319(8) . ?
C3 C4 1.373(10) . ?
C4 C5 1.338(11) . ?
C4 F3 1.362(7) . ?
C5 F4 1.367(8) . ?
C5 C6 1.398(10) . ?
C6 F5 1.341(8) . ?
C7 C8 1.396(8) . ?
C7 C12 1.396(9) . ?
C8 F6 1.347(8) . ?
C8 C9 1.387(10) . ?
C9 F7 1.342(8) . ?
C9 C10 1.366(11) . ?
C10 C11 1.359(10) . ?
C10 F8 1.358(8) . ?
C11 F9 1.346(8) . ?
C11 C12 1.391(9) . ?
C12 F10 1.347(7) . ?
O1 C13 1.439(6) . ?
O1 C14 1.442(7) . ?
O2 C16 1.452(7) . ?
O2 C15 1.458(7) . ?
O3 C18 1.432(7) . ?
O3 C17 1.435(7) . ?
O4 C20 1.388(8) . ?
O4 C19 1.440(10) . ?
O5 C21 1.420(7) . ?
O5 C22 1.462(7) . ?
O6 C23 1.422(7) . ?
O6 C24 1.448(6) . ?
C14 C15 1.449(9) . ?
C18 C19 1.340(12) . ?
C22 C23 1.530(9) . ?
S3 C25 1.768(5) . ?
S3 Hg1A 2.6530(18) 2_666 ?
S3 Hg1B 2.6581(17) . ?
S3 Hg1A 2.6762(17) . ?
S3 Hg1B 2.6779(18) 2_666 ?
C25 C30 1.367(7) . ?
C25 C26 1.391(7) . ?
C26 F11 1.342(6) . ?
C26 C27 1.379(7) . ?
C27 F12 1.341(6) . ?
C27 C28 1.351(8) . ?
C28 F13 1.347(6) . ?
C28 C29 1.375(8) . ?
C29 F14 1.345(6) . ?
C29 C30 1.387(7) . ?
C30 F15 1.353(6) . ?
Hg1A S4A 2.459(2) . ?
Hg1A S5A 2.460(2) . ?
Hg1A S3 2.6529(17) 2_666 ?
S4A C31A 1.749(9) . ?
C31A C32A 1.382(15) . ?
C31A C36A 1.407(16) . ?
C32A F16A 1.353(14) . ?
C32A C33A 1.382(15) . ?
C33A F17A 1.335(14) . ?
C33A C34A 1.39(2) . ?
C34A F18A 1.345(13) . ?
C34A C35A 1.37(2) . ?
C35A F19A 1.333(16) . ?
C35A C36A 1.380(16) . ?
C36A F20A 1.317(15) . ?
S5A C37A 1.765(11) . ?
C37A C38A 1.395(17) . ?
C37A C42A 1.406(16) . ?
C38A F21A 1.344(15) . ?
C38A C39A 1.369(16) . ?
C39A F22A 1.328(18) . ?
C39A C40A 1.35(2) . ?
C40A F23A 1.357(14) . ?
C40A C41A 1.37(2) . ?
C41A F24A 1.334(14) . ?
C41A C42A 1.393(18) . ?
C42A F25A 1.331(15) . ?
Hg1B S5B 2.452(2) . ?
Hg1B S4B 2.477(2) . ?
Hg1B S3 2.6779(18) 2_666 ?
S4B C31B 1.757(9) . ?
C31B C36B 1.375(15) . ?
C31B C32B 1.409(15) . ?
C32B F16B 1.349(14) . ?
C32B C33B 1.373(14) . ?
C33B F17B 1.357(13) . ?
C33B C34B 1.377(17) . ?
C34B F18B 1.325(11) . ?
C34B C35B 1.377(17) . ?
C35B F19B 1.357(13) . ?
C35B C36B 1.385(14) . ?
C36B F20B 1.346(13) . ?
S5B C37B 1.760(10) . ?
C37B C38B 1.361(16) . ?
C37B C42B 1.419(16) . ?
C38B F21B 1.352(16) . ?
C38B C39B 1.415(17) . ?
C39B C40B 1.36(2) . ?
C39B F22B 1.362(18) . ?
C40B F23B 1.353(15) . ?
C40B C41B 1.37(2) . ?
C41B F24B 1.351(15) . ?
C41B C42B 1.391(17) . ?
C42B F25B 1.320(15) . ?
O7 C44 1.259(11) . ?
O7 C43 1.414(12) . ?
O8A O8B 1.021(15) . ?
O8A C45 1.358(15) . ?
O8A C46 1.383(18) . ?
C44 C45 1.447(13) . ?

loop_
_geom_torsion_atom_site_label_1
_geom_torsion_atom_site_label_2
_geom_torsion_atom_site_label_3
_geom_torsion_atom_site_label_4
_geom_torsion
_geom_torsion_site_symmetry_1
_geom_torsion_site_symmetry_2
_geom_torsion_site_symmetry_3
_geom_torsion_site_symmetry_4
_geom_torsion_publ_flag
O2 Ce1 S1 C1 13.8(2) . . . . ?
O6 Ce1 S1 C1 -149.2(2) . . . . ?
O1 Ce1 S1 C1 65.7(2) . . . . ?
O4 Ce1 S1 C1 -113.6(3) . . . . ?
O3 Ce1 S1 C1 122.6(2) . . . . ?
O5 Ce1 S1 C1 148.7(2) . . . . ?
F1 Ce1 S1 C1 2.02(19) . . . . ?
S2 Ce1 S1 C1 -70.56(18) . . . . ?
O2 Ce1 S2 C7 -99.6(2) . . . . ?
O6 Ce1 S2 C7 114.6(2) . . . . ?
O1 Ce1 S2 C7 -51.7(3) . . . . ?
O4 Ce1 S2 C7 -173.5(3) . . . . ?
O3 Ce1 S2 C7 -166.9(2) . . . . ?
O5 Ce1 S2 C7 85.1(3) . . . . ?
F1 Ce1 S2 C7 -37.1(2) . . . . ?
S1 Ce1 S2 C7 26.0(2) . . . . ?
Ce1 S1 C1 C2 -2.9(5) . . . . ?
Ce1 S1 C1 C6 177.4(4) . . . . ?
C6 C1 C2 F1 -178.8(5) . . . . ?
S1 C1 C2 F1 1.5(7) . . . . ?
C6 C1 C2 C3 0.2(8) . . . . ?
S1 C1 C2 C3 -179.5(5) . . . . ?
F1 C2 C3 F2 0.2(8) . . . . ?
C1 C2 C3 F2 -178.8(5) . . . . ?
F1 C2 C3 C4 178.2(5) . . . . ?
C1 C2 C3 C4 -0.8(9) . . . . ?
F2 C3 C4 C5 178.1(6) . . . . ?
C2 C3 C4 C5 0.2(10) . . . . ?
F2 C3 C4 F3 -0.4(9) . . . . ?
C2 C3 C4 F3 -178.3(5) . . . . ?
F3 C4 C5 F4 -1.2(10) . . . . ?
C3 C4 C5 F4 -179.7(6) . . . . ?
F3 C4 C5 C6 179.6(6) . . . . ?
C3 C4 C5 C6 1.1(10) . . . . ?
C2 C1 C6 F5 179.5(5) . . . . ?
S1 C1 C6 F5 -0.8(8) . . . . ?
C2 C1 C6 C5 1.1(8) . . . . ?
S1 C1 C6 C5 -179.1(5) . . . . ?
C4 C5 C6 F5 179.8(6) . . . . ?
F4 C5 C6 F5 0.5(9) . . . . ?
C4 C5 C6 C1 -1.8(10) . . . . ?
F4 C5 C6 C1 178.9(5) . . . . ?
Ce1 S2 C7 C8 96.3(5) . . . . ?
Ce1 S2 C7 C12 -86.6(5) . . . . ?
C12 C7 C8 F6 -179.8(5) . . . . ?
S2 C7 C8 F6 -2.5(8) . . . . ?
C12 C7 C8 C9 3.4(8) . . . . ?
S2 C7 C8 C9 -179.3(5) . . . . ?
F6 C8 C9 F7 0.3(9) . . . . ?
C7 C8 C9 F7 177.1(5) . . . . ?
F6 C8 C9 C10 -178.9(5) . . . . ?
C7 C8 C9 C10 -2.0(9) . . . . ?
F7 C9 C10 C11 -179.9(6) . . . . ?
C8 C9 C10 C11 -0.8(10) . . . . ?
F7 C9 C10 F8 0.5(9) . . . . ?
C8 C9 C10 F8 179.6(5) . . . . ?
F8 C10 C11 F9 0.3(9) . . . . ?
C9 C10 C11 F9 -179.2(6) . . . . ?
F8 C10 C11 C12 -178.6(5) . . . . ?
C9 C10 C11 C12 1.9(9) . . . . ?
F9 C11 C12 F10 2.1(8) . . . . ?
C10 C11 C12 F10 -178.9(5) . . . . ?
F9 C11 C12 C7 -179.2(5) . . . . ?
C10 C11 C12 C7 -0.2(9) . . . . ?
C8 C7 C12 F10 176.4(5) . . . . ?
S2 C7 C12 F10 -0.9(7) . . . . ?
C8 C7 C12 C11 -2.3(8) . . . . ?
S2 C7 C12 C11 -179.6(5) . . . . ?
C3 C2 F1 Ce1 -178.0(3) . . . . ?
C1 C2 F1 Ce1 1.1(6) . . . . ?
O2 Ce1 F1 C2 -171.2(4) . . . . ?
O6 Ce1 F1 C2 46.6(4) . . . . ?
O1 Ce1 F1 C2 -98.3(4) . . . . ?
O4 Ce1 F1 C2 147.0(4) . . . . ?
O3 Ce1 F1 C2 -131.7(4) . . . . ?
O5 Ce1 F1 C2 -41.1(4) . . . . ?
S2 Ce1 F1 C2 93.1(4) . . . . ?
S1 Ce1 F1 C2 -2.0(3) . . . . ?
O2 Ce1 O1 C13 131.8(4) . . . . ?
O6 Ce1 O1 C13 -80.3(5) . . . . ?
O4 Ce1 O1 C13 177.0(4) . . . . ?
O3 Ce1 O1 C13 -145.5(4) . . . . ?
O5 Ce1 O1 C13 -74.7(4) . . . . ?
F1 Ce1 O1 C13 60.7(4) . . . . ?
S2 Ce1 O1 C13 76.3(4) . . . . ?
S1 Ce1 O1 C13 -2.6(4) . . . . ?
O2 Ce1 O1 C14 -22.3(4) . . . . ?
O6 Ce1 O1 C14 125.6(4) . . . . ?
O4 Ce1 O1 C14 22.9(4) . . . . ?
O3 Ce1 O1 C14 60.4(4) . . . . ?
O5 Ce1 O1 C14 131.2(4) . . . . ?
F1 Ce1 O1 C14 -93.4(4) . . . . ?
S2 Ce1 O1 C14 -77.8(4) . . . . ?
S1 Ce1 O1 C14 -156.7(4) . . . . ?
O6 Ce1 O2 C16 56.3(6) . . . . ?
O1 Ce1 O2 C16 -154.9(6) . . . . ?
O4 Ce1 O2 C16 62.7(5) . . . . ?
O3 Ce1 O2 C16 127.5(6) . . . . ?
O5 Ce1 O2 C16 164.8(5) . . . . ?
F1 Ce1 O2 C16 -82.8(5) . . . . ?
S2 Ce1 O2 C16 -10.4(5) . . . . ?
S1 Ce1 O2 C16 -94.6(5) . . . . ?
O6 Ce1 O2 C15 -154.5(4) . . . . ?
O1 Ce1 O2 C15 -5.8(4) . . . . ?
O4 Ce1 O2 C15 -148.1(4) . . . . ?
O3 Ce1 O2 C15 -83.3(4) . . . . ?
O5 Ce1 O2 C15 -46.0(5) . . . . ?
F1 Ce1 O2 C15 66.4(4) . . . . ?
S2 Ce1 O2 C15 138.7(4) . . . . ?
S1 Ce1 O2 C15 54.6(4) . . . . ?
O2 Ce1 O3 C18 -64.5(5) . . . . ?
O6 Ce1 O3 C18 80.9(5) . . . . ?
O1 Ce1 O3 C18 -131.2(5) . . . . ?
O4 Ce1 O3 C18 14.2(5) . . . . ?
O5 Ce1 O3 C18 141.7(5) . . . . ?
F1 Ce1 O3 C18 -100.2(5) . . . . ?
S2 Ce1 O3 C18 7.1(5) . . . . ?
S1 Ce1 O3 C18 168.2(4) . . . . ?
O2 Ce1 O3 C17 116.3(4) . . . . ?
O6 Ce1 O3 C17 -98.3(4) . . . . ?
O1 Ce1 O3 C17 49.6(4) . . . . ?
O4 Ce1 O3 C17 -165.0(4) . . . . ?
O5 Ce1 O3 C17 -37.4(4) . . . . ?
F1 Ce1 O3 C17 80.6(4) . . . . ?
S2 Ce1 O3 C17 -172.1(3) . . . . ?
S1 Ce1 O3 C17 -10.9(5) . . . . ?
O2 Ce1 O4 C20 -133.9(7) . . . . ?
O6 Ce1 O4 C20 42.0(7) . . . . ?
O1 Ce1 O4 C20 -175.5(6) . . . . ?
O3 Ce1 O4 C20 143.4(7) . . . . ?
O5 Ce1 O4 C20 91.3(7) . . . . ?
F1 Ce1 O4 C20 -95.7(7) . . . . ?
S2 Ce1 O4 C20 -41.8(7) . . . . ?
S1 Ce1 O4 C20 3.6(8) . . . . ?
O2 Ce1 O4 C19 60.0(9) . . . . ?
O6 Ce1 O4 C19 -124.1(9) . . . . ?
O1 Ce1 O4 C19 18.4(9) . . . . ?
O3 Ce1 O4 C19 -22.7(9) . . . . ?
O5 Ce1 O4 C19 -74.8(9) . . . . ?
F1 Ce1 O4 C19 98.2(9) . . . . ?
S2 Ce1 O4 C19 152.1(9) . . . . ?
S1 Ce1 O4 C19 -162.5(8) . . . . ?
O2 Ce1 O5 C21 73.2(5) . . . . ?
O6 Ce1 O5 C21 -146.5(5) . . . . ?
O1 Ce1 O5 C21 37.1(5) . . . . ?
O4 Ce1 O5 C21 160.5(5) . . . . ?
O3 Ce1 O5 C21 112.2(5) . . . . ?
F1 Ce1 O5 C21 -12.5(5) . . . . ?
S2 Ce1 O5 C21 -113.7(5) . . . . ?
S1 Ce1 O5 C21 -48.9(5) . . . . ?
O2 Ce1 O5 C22 -132.1(4) . . . . ?
O6 Ce1 O5 C22 8.2(3) . . . . ?
O1 Ce1 O5 C22 -168.1(4) . . . . ?
O4 Ce1 O5 C22 -44.8(4) . . . . ?
O3 Ce1 O5 C22 -93.1(4) . . . . ?
F1 Ce1 O5 C22 142.2(3) . . . . ?
S2 Ce1 O5 C22 41.1(4) . . . . ?
S1 Ce1 O5 C22 105.8(4) . . . . ?
O2 Ce1 O6 C23 94.9(4) . . . . ?
O1 Ce1 O6 C23 -32.2(4) . . . . ?
O4 Ce1 O6 C23 88.3(3) . . . . ?
O3 Ce1 O6 C23 28.1(3) . . . . ?
O5 Ce1 O6 C23 -38.5(3) . . . . ?
F1 Ce1 O6 C23 -150.6(3) . . . . ?
S2 Ce1 O6 C23 164.3(3) . . . . ?
S1 Ce1 O6 C23 -108.5(3) . . . . ?
O2 Ce1 O6 C24 -115.4(4) . . . . ?
O1 Ce1 O6 C24 117.4(4) . . . . ?
O4 Ce1 O6 C24 -122.0(4) . . . . ?
O3 Ce1 O6 C24 177.7(4) . . . . ?
O5 Ce1 O6 C24 111.2(4) . . . . ?
F1 Ce1 O6 C24 -1.0(5) . . . . ?
S2 Ce1 O6 C24 -46.0(4) . . . . ?
S1 Ce1 O6 C24 41.2(4) . . . . ?
C13 O1 C14 C15 -109.8(6) . . . . ?
Ce1 O1 C14 C15 48.9(6) . . . . ?
O1 C14 C15 O2 -51.9(7) . . . . ?
C16 O2 C15 C14 -175.0(6) . . . . ?
Ce1 O2 C15 C14 32.1(6) . . . . ?
C17 O3 C18 C19 176.5(10) . . . . ?
Ce1 O3 C18 C19 -2.7(12) . . . . ?
O3 C18 C19 O4 -21.5(19) . . . . ?
C20 O4 C19 C18 -133.9(13) . . . . ?
Ce1 O4 C19 C18 34.8(18) . . . . ?
C21 O5 C22 C23 180.0(5) . . . . ?
Ce1 O5 C22 C23 20.1(6) . . . . ?
C24 O6 C23 C22 -88.6(6) . . . . ?
Ce1 O6 C23 C22 66.4(5) . . . . ?
O5 C22 C23 O6 -55.5(6) . . . . ?
Hg1A S3 C25 C30 -127.5(4) 2_666 . . . ?
Hg1B S3 C25 C30 135.2(4) . . . . ?
Hg1A S3 C25 C30 137.4(4) . . . . ?
Hg1B S3 C25 C30 -130.1(4) 2_666 . . . ?
Hg1A S3 C25 C26 49.9(5) 2_666 . . . ?
Hg1B S3 C25 C26 -47.3(5) . . . . ?
Hg1A S3 C25 C26 -45.1(5) . . . . ?
Hg1B S3 C25 C26 47.3(5) 2_666 . . . ?
C30 C25 C26 F11 -179.0(6) . . . . ?
S3 C25 C26 F11 3.4(9) . . . . ?
C30 C25 C26 C27 0.1(9) . . . . ?
S3 C25 C26 C27 -177.5(5) . . . . ?
F11 C26 C27 F12 -1.7(10) . . . . ?
C25 C26 C27 F12 179.2(6) . . . . ?
F11 C26 C27 C28 178.2(6) . . . . ?
C25 C26 C27 C28 -0.9(10) . . . . ?
F12 C27 C28 F13 0.0(9) . . . . ?
C26 C27 C28 F13 -179.9(6) . . . . ?
F12 C27 C28 C29 -178.3(6) . . . . ?
C26 C27 C28 C29 1.8(10) . . . . ?
F13 C28 C29 F14 -0.2(10) . . . . ?
C27 C28 C29 F14 178.2(6) . . . . ?
F13 C28 C29 C30 179.9(6) . . . . ?
C27 C28 C29 C30 -1.7(10) . . . . ?
C26 C25 C30 F15 -179.7(5) . . . . ?
S3 C25 C30 F15 -2.0(8) . . . . ?
C26 C25 C30 C29 0.0(9) . . . . ?
S3 C25 C30 C29 177.6(5) . . . . ?
F14 C29 C30 F15 0.6(9) . . . . ?
C28 C29 C30 F15 -179.5(6) . . . . ?
F14 C29 C30 C25 -179.1(6) . . . . ?
C28 C29 C30 C25 0.9(10) . . . . ?
C25 S3 Hg1A S4A -133.29(18) . . . . ?
Hg1A S3 Hg1A S4A 120.48(10) 2_666 . . . ?
Hg1B S3 Hg1A S4A 29.3(5) . . . . ?
Hg1B S3 Hg1A S4A 127.29(8) 2_666 . . . ?
C25 S3 Hg1A S5A -1.94(19) . . . . ?
Hg1A S3 Hg1A S5A -108.17(9) 2_666 . . . ?
Hg1B S3 Hg1A S5A 160.7(5) . . . . ?
Hg1B S3 Hg1A S5A -101.36(9) 2_666 . . . ?
C25 S3 Hg1A S3 106.23(17) . . . 2_666 ?
Hg1A S3 Hg1A S3 0.0 2_666 . . 2_666 ?
Hg1B S3 Hg1A S3 -91.2(5) . . . 2_666 ?
Hg1B S3 Hg1A S3 6.81(5) 2_666 . . 2_666 ?
S5A Hg1A S4A C31A 27.5(5) . . . . ?
S3 Hg1A S4A C31A -111.9(4) 2_666 . . . ?
S3 Hg1A S4A C31A 151.8(4) . . . . ?
Hg1A S4A C31A C32A -126.5(9) . . . . ?
Hg1A S4A C31A C36A 58.6(10) . . . . ?
C36A C31A C32A F16A -179.8(10) . . . . ?
S4A C31A C32A F16A 4.8(15) . . . . ?
C36A C31A C32A C33A -1.2(17) . . . . ?
S4A C31A C32A C33A -176.6(9) . . . . ?
F16A C32A C33A F17A 0.5(16) . . . . ?
C31A C32A C33A F17A -178.2(11) . . . . ?
F16A C32A C33A C34A -179.9(10) . . . . ?
C31A C32A C33A C34A 1.4(18) . . . . ?
F17A C33A C34A F18A 1.4(17) . . . . ?
C32A C33A C34A F18A -178.2(10) . . . . ?
F17A C33A C34A C35A 179.1(12) . . . . ?
C32A C33A C34A C35A -0.5(18) . . . . ?
F18A C34A C35A F19A -2(2) . . . . ?
C33A C34A C35A F19A 180.0(12) . . . . ?
F18A C34A C35A C36A 177.2(12) . . . . ?
C33A C34A C35A C36A 0(2) . . . . ?
F19A C35A C36A F20A -2(2) . . . . ?
C34A C35A C36A F20A 178.1(12) . . . . ?
F19A C35A C36A C31A -179.8(12) . . . . ?
C34A C35A C36A C31A 1(2) . . . . ?
C32A C31A C36A F20A -177.3(11) . . . . ?
S4A C31A C36A F20A -2.0(17) . . . . ?
C32A C31A C36A C35A 0.2(18) . . . . ?
S4A C31A C36A C35A 175.5(10) . . . . ?
S4A Hg1A S5A C37A 19.3(5) . . . . ?
S3 Hg1A S5A C37A 163.1(4) 2_666 . . . ?
S3 Hg1A S5A C37A -101.1(4) . . . . ?
Hg1A S5A C37A C38A 66.8(10) . . . . ?
Hg1A S5A C37A C42A -115.6(9) . . . . ?
C42A C37A C38A F21A -179.3(11) . . . . ?
S5A C37A C38A F21A -1.6(17) . . . . ?
C42A C37A C38A C39A -0.5(18) . . . . ?
S5A C37A C38A C39A 177.2(10) . . . . ?
F21A C38A C39A F22A 2(2) . . . . ?
C37A C38A C39A F22A -177.2(13) . . . . ?
F21A C38A C39A C40A 178.3(13) . . . . ?
C37A C38A C39A C40A 0(2) . . . . ?
F22A C39A C40A F23A -3(2) . . . . ?
C38A C39A C40A F23A -179.4(12) . . . . ?
F22A C39A C40A C41A 178.1(13) . . . . ?
C38A C39A C40A C41A 1(2) . . . . ?
C39A C40A C41A F24A 179.2(12) . . . . ?
F23A C40A C41A F24A -0.2(19) . . . . ?
C39A C40A C41A C42A -1(2) . . . . ?
F23A C40A C41A C42A 179.6(11) . . . . ?
F24A C41A C42A F25A 0.7(17) . . . . ?
C40A C41A C42A F25A -179.1(11) . . . . ?
F24A C41A C42A C37A 179.8(11) . . . . ?
C40A C41A C42A C37A 0.1(18) . . . . ?
C38A C37A C42A F25A 179.8(10) . . . . ?
S5A C37A C42A F25A 2.1(15) . . . . ?
C38A C37A C42A C41A 0.7(17) . . . . ?
S5A C37A C42A C41A -177.1(9) . . . . ?
C25 S3 Hg1B S5B 0.6(2) . . . . ?
Hg1A S3 Hg1B S5B -106.41(11) 2_666 . . . ?
Hg1A S3 Hg1B S5B -17.5(4) . . . . ?
Hg1B S3 Hg1B S5B -99.55(11) 2_666 . . . ?
C25 S3 Hg1B S4B -144.63(19) . . . . ?
Hg1A S3 Hg1B S4B 108.36(9) 2_666 . . . ?
Hg1A S3 Hg1B S4B -162.7(5) . . . . ?
Hg1B S3 Hg1B S4B 115.22(10) 2_666 . . . ?
C25 S3 Hg1B S3 100.15(18) . . . 2_666 ?
Hg1A S3 Hg1B S3 -6.86(5) 2_666 . . 2_666 ?
Hg1A S3 Hg1B S3 82.1(5) . . . 2_666 ?
Hg1B S3 Hg1B S3 0.0 2_666 . . 2_666 ?
S5B Hg1B S4B C31B 8.6(4) . . . . ?
S3 Hg1B S4B C31B 158.7(4) . . . . ?
S3 Hg1B S4B C31B -105.2(4) 2_666 . . . ?
Hg1B S4B C31B C36B 64.5(9) . . . . ?
Hg1B S4B C31B C32B -114.7(9) . . . . ?
C36B C31B C32B F16B 179.8(10) . . . . ?
S4B C31B C32B F16B -0.9(15) . . . . ?
C36B C31B C32B C33B 0.2(16) . . . . ?
S4B C31B C32B C33B 179.4(9) . . . . ?
F16B C32B C33B F17B 1.8(17) . . . . ?
C31B C32B C33B F17B -178.5(11) . . . . ?
F16B C32B C33B C34B 178.0(11) . . . . ?
C31B C32B C33B C34B -2.3(19) . . . . ?
F17B C33B C34B F18B -1.3(17) . . . . ?
C32B C33B C34B F18B -177.5(11) . . . . ?
F17B C33B C34B C35B -179.1(11) . . . . ?
C32B C33B C34B C35B 4.7(18) . . . . ?
F18B C34B C35B F19B 1.0(16) . . . . ?
C33B C34B C35B F19B 178.7(10) . . . . ?
F18B C34B C35B C36B 177.2(10) . . . . ?
C33B C34B C35B C36B -5.1(17) . . . . ?
C32B C31B C36B F20B -178.3(9) . . . . ?
S4B C31B C36B F20B 2.5(14) . . . . ?
C32B C31B C36B C35B -0.5(15) . . . . ?
S4B C31B C36B C35B -179.8(8) . . . . ?
F19B C35B C36B F20B -2.9(15) . . . . ?
C34B C35B C36B F20B -179.1(10) . . . . ?
F19B C35B C36B C31B 179.3(10) . . . . ?
C34B C35B C36B C31B 3.1(17) . . . . ?
S4B Hg1B S5B C37B 45.9(4) . . . . ?
S3 Hg1B S5B C37B -96.1(4) . . . . ?
S3 Hg1B S5B C37B 168.7(4) 2_666 . . . ?
Hg1B S5B C37B C38B 45.7(10) . . . . ?
Hg1B S5B C37B C42B -136.9(8) . . . . ?
C42B C37B C38B F21B -177.5(10) . . . . ?
S5B C37B C38B F21B 0.0(17) . . . . ?
C42B C37B C38B C39B 1.5(17) . . . . ?
S5B C37B C38B C39B 178.9(10) . . . . ?
F21B C38B C39B C40B 178.5(12) . . . . ?
C37B C38B C39B C40B -1(2) . . . . ?
F21B C38B C39B F22B -0.6(18) . . . . ?
C37B C38B C39B F22B -179.6(12) . . . . ?
F22B C39B C40B F23B -2(2) . . . . ?
C38B C39B C40B F23B 179.2(12) . . . . ?
F22B C39B C40B C41B 179.1(13) . . . . ?
C38B C39B C40B C41B 0(2) . . . . ?
F23B C40B C41B F24B 0(2) . . . . ?
C39B C40B C41B F24B 179.5(13) . . . . ?
F23B C40B C41B C42B -179.8(12) . . . . ?
C39B C40B C41B C42B -1(2) . . . . ?
F24B C41B C42B F25B 0.2(18) . . . . ?
C40B C41B C42B F25B -179.6(12) . . . . ?
F24B C41B C42B C37B -178.5(11) . . . . ?
C40B C41B C42B C37B 2(2) . . . . ?
C38B C37B C42B F25B 179.3(11) . . . . ?
S5B C37B C42B F25B 1.7(15) . . . . ?
C38B C37B C42B C41B -2.0(17) . . . . ?
S5B C37B C42B C41B -179.6(9) . . . . ?
C43 O7 C44 C45 -174.8(10) . . . . ?
O8B O8A C45 C44 92.0(16) . . . . ?
C46 O8A C45 C44 156.1(11) . . . . ?
O7 C44 C45 O8A -28.2(17) . . . . ?
